data_9000016
loop_
_publ_author_name
'Hendricks, S. B.'
'Jefferson, M. E.'

_publ_section_title
;
 Crystal structure of vermiculites and mixed vermiculite-chlorites
;
_journal_name_full 'American Mineralogist'
_journal_page_first 851
_journal_page_last 862
_journal_volume 23
_journal_year 1938
_chemical_formula_sum 'H2 Mg3 O12 Si4'
_chemical_name_mineral Vermiculite
_space_group_IT_number 9
_symmetry_space_group_name_Hall 'C -2yc'
_symmetry_space_group_name_H-M 'C 1 c 1'
_cell_angle_alpha 90
_cell_angle_beta 93.25
_cell_angle_gamma 90
_cell_formula_units_Z 4
_cell_length_a 5.33
_cell_length_b 9.18
_cell_length_c 28.85
_cell_volume 1409.343
_database_code_amcsd 0000019
_exptl_crystal_density_diffrn 1.787
_cod_original_formula_sum 'Mg3 (O12 Si4) H2'
_cod_database_code 9000016

loop_
_space_group_symop_operation_xyz
x,y,z
1/2+x,1/2+y,z
x,-y,1/2+z
1/2+x,1/2-y,1/2+z

loop_
_atom_site_label
_atom_site_fract_x
_atom_site_fract_y
_atom_site_fract_z
_atom_site_type_symbol
_atom_site_attached_hydrogens
Mg1 0.00000 0.00000 0.00000 Mg 0
Mg2 0.00000 0.33333 0.00000 Mg 0
Mg3 0.00000 0.66667 0.00000 Mg 0
O-H1 0.18000 0.50000 0.04000 O 1
O-H2 -0.18000 0.83333 -0.04000 O 1
O1 0.18000 0.83333 0.04000 O 0
O2 -0.18000 0.50000 -0.04000 O 0
O3 0.18000 0.16667 0.04000 O 0
O4 -0.18000 0.16667 -0.04000 O 0
O5 -0.04800 0.75000 0.11500 O 0
O6 0.04800 0.58330 -0.11500 O 0
O7 0.45200 0.75000 0.11500 O 0
O8 -0.45200 0.58330 -0.11500 O 0
O9 0.20200 0.00000 0.11500 O 0
O10 -0.20200 0.33333 -0.11500 O 0
Si1 0.19600 0.83333 0.09500 Si 0
Si2 -0.19600 0.50000 -0.09500 Si 0
Si3 -0.30400 0.66667 0.09500 Si 0
Si4 0.30400 0.66667 -0.09500 Si 0

loop_
_cod_changelog_entry_id
_cod_changelog_entry_author
_cod_changelog_entry_date
_cod_changelog_entry_text
1
;cod-tools version 3.8.0
Id: cif_guess_AMCSD_atom_types 9574 2023-05-10 09:00:05Z saulius
;
2023-05-10T18:45:36+03:00
;Derived atom types and hydrogen counts
from atom names that follow the AMCSD naming convention
(Wat == water, O-H == hydroxyl).
;

loop_
_cod_related_entry_id
_cod_related_entry_database
_cod_related_entry_code
1 AMCSD 0000019
